data_7126912
loop_
_publ_author_name
'Ou, Xiao'
'Li, Xizhen'
'Rong, Haowei'
'Yu, Lian'
'Lu, Ming'

_publ_section_title
;
 A general method for cultivating single crystals from melt microdroplets.
;
_journal_issue 69
_journal_name_full 'Chemical communications (Cambridge, England)'
_journal_page_first 9950
_journal_page_last 9953
_journal_paper_doi 10.1039/d0cc03157g
_journal_volume 56
_journal_year 2020
_chemical_formula_moiety 'C19 H16 Cl N O4'
_chemical_formula_sum 'C19 H16 Cl N O4'
_chemical_formula_weight 357.78
_chemical_melting_point 436
_chemical_name_common Indomethacin
_space_group_crystal_system triclinic
_space_group_IT_number 2
_space_group_name_Hall '-P 1'
_space_group_name_H-M_alt 'P -1'
_atom_sites_solution_hydrogens geom
_atom_sites_solution_primary dual
_audit_creation_date 2019-12-26
_audit_creation_method
;
Olex2 1.3
(compiled Nov 21 2019 18:26:39 for OlexSys, GUI svn.r6003)
;
_audit_update_record
;
2020-03-01 deposited with the CCDC.	2020-07-13 downloaded from the CCDC.
;
_cell_angle_alpha 69.959(2)
_cell_angle_beta 87.1970(10)
_cell_angle_gamma 69.501(2)
_cell_formula_units_Z 2
_cell_length_a 9.21730(10)
_cell_length_b 9.6060(2)
_cell_length_c 10.8436(2)
_cell_measurement_reflns_used 16583
_cell_measurement_temperature 99.97(11)
_cell_measurement_theta_max 76.2890
_cell_measurement_theta_min 5.1300
_cell_volume 842.09(3)
_computing_cell_refinement 'CrysAlisPro 1.171.40.54a (Rigaku OD, 2019)'
_computing_data_collection 'CrysAlisPro 1.171.40.54a (Rigaku OD, 2019)'
_computing_data_reduction 'CrysAlisPro 1.171.40.54a (Rigaku OD, 2019)'
_computing_molecular_graphics 'Olex2 1.3 (Dolomanov et al., 2009)'
_computing_publication_material 'Olex2 1.3 (Dolomanov et al., 2009)'
_computing_structure_refinement 'SHELXL 2016/6 (Sheldrick, 2015)'
_computing_structure_solution 'SHELXT 2014/5 (Sheldrick, 2014)'
_diffrn_ambient_environment N~2~
_diffrn_ambient_temperature 99.97(11)
_diffrn_detector 'CCD plate'
_diffrn_detector_area_resol_mean 10.0000
_diffrn_detector_type HyPix
_diffrn_measured_fraction_theta_full 1.000
_diffrn_measured_fraction_theta_max 0.973
_diffrn_measurement_details
;
List of Runs (angles in degrees, time in seconds):

  # Type    Start    End  Width  t~exp~   \w     \q     \k     \f   Frames
#--------------------------------------------------------------------------
  1  \w   -121.00 -31.00   0.50    0.08    --  -46.37 -20.00 132.00  180
  2  \w    -61.00  30.00   0.50    0.08    --  -46.37  20.00 -60.00  182
  3  \w     31.00 122.00   0.50    0.08    --   46.37  20.00 -60.00  182
  4  \w    -29.00  62.00   0.50    0.08    --   46.37 -20.00 132.00  182
  5  \w   -115.00 -24.00   0.50    0.32    -- -100.00  20.00 -60.00  182
  6  \w   -175.00 -85.00   0.50    0.32    -- -100.00 -20.00 132.00  180
  7  \w     92.00 178.00   0.50    0.32    --  107.00  20.00 -60.00  172
  8  \w     31.00 122.00   0.50    0.32    --  107.00 -20.00 132.00  182
  9  \w     10.00 109.00   0.50    0.08    --   36.00  83.00 156.30  198
 10  \w     17.00  45.00   0.50    0.08    --   44.00  84.00 -37.85   56
 11  \w     16.00  45.00   0.50    0.08    --   44.00  86.00-124.53   58
 12  \w   -120.00 -32.00   0.50    0.08    --  -46.37 -38.00  60.00  176
 13  \w   -118.00 -30.00   0.50    0.08    --  -46.37 -57.00 150.00  176
 14  \w   -118.00 -23.00   0.50    0.08    --  -46.37 -77.00  90.00  190
 15  \w   -118.00 -23.00   0.50    0.08    --  -46.37 -77.00-180.00  190
 16  \w   -119.00 -32.00   0.50    0.08    --  -46.37 -43.00 -69.45  174
 17  \w   -120.00 -32.00   0.50    0.08    --  -46.37 -38.00  90.00  176
 18  \w   -118.00 -30.00   0.50    0.08    --  -46.37 -57.00   0.00  176
 19  \w     23.00 118.00   0.50    0.08    --   46.37  77.00-120.00  190
 20  \w    -25.00  63.00   0.50    0.08    --   46.37 -57.00   0.00  176
 21  \w     15.00  95.00   0.50    0.08    --   46.37-125.00 -90.00  160
 22  \w     19.00  45.00   0.50    0.08    --   48.00  89.00  43.04   52
 23  \w     19.00  45.00   0.50    0.08    --   48.00  88.00 -32.39   52
 24  \w     28.00 125.00   0.50    0.08    --   52.00  77.00 140.18  194
 25  \w   -128.00 -30.00   0.50    0.08    --  -56.00 -81.00 -47.86  196
 26  \w     33.00 129.00   0.50    0.08    --   56.00  75.00 158.90  192
 27  \w     32.00 129.00   0.50    0.08    --   56.00  78.00-114.31  194
 28  \w     32.00  57.00   0.50    0.08    --   56.00  79.00  81.85   50
 29  \w   -137.00 -85.00   0.50    0.08    --  -64.00 -72.00 -82.00  104
 30  \w    -75.00 -39.00   0.50    0.08    --  -64.00 -80.00  -8.77   72
 31  \w    -68.00 -42.00   0.50    0.08    --  -64.00 -73.00 170.54   52
 32  \w    -66.00 -40.00   0.50    0.08    --  -64.00 -76.00 -99.88   52
 33  \w    -63.00 -37.00   0.50    0.08    --  -64.00 -83.00  28.47   52
 34  \w    -75.00 -42.00   0.50    0.08    --  -64.00 -72.00 -82.00   66
 35  \w   -130.00-104.00   0.50    0.08    --  -64.00 -83.00  28.47   52
 36  \w    -68.00 -43.00   0.50    0.08    --  -68.00 -79.00-129.84   50
 37  \w    -74.00 -48.00   0.50    0.08    --  -68.00 -71.00 -22.78   52
 38  \w    -75.00 -49.00   0.50    0.08    --  -68.00 -69.00  70.07   52
 39  \w   -137.00-112.00   0.50    0.08    --  -68.00 -79.00-129.84   50
 40  \w    -76.00 -50.00   0.50    0.08    --  -72.00 -74.00  19.08   52
 41  \w    -74.00 -48.00   0.50    0.08    --  -72.00 -76.00 123.50   52
 42  \w    -82.00 -56.00   0.50    0.32    --  -76.00 -68.00 137.73   52
 43  \w    -81.00 -55.00   0.50    0.32    --  -76.00 -73.00 179.30   52
 44  \w    -90.00 -58.00   0.50    0.32    --  -80.00 -73.00 -35.79   64
 45  \w    -86.00 -53.00   0.50    0.32    --  -80.00 -83.00  85.12   66
 46  \w    -79.00 -54.00   0.50    0.32    --  -80.00 -81.00-120.75   50
 47  \w    -83.00 -57.00   0.50    0.32    --  -80.00 -75.00  -0.20   52
 48  \w    -93.00 -58.00   0.50    0.32    --  -80.00 -74.00 -98.63   70
 49  \w    -93.00 -61.00   0.50    0.32    --  -84.00 -74.00 -57.57   64
 50  \w   -149.00-123.00   0.50    0.32    --  -84.00 -73.00 -68.34   52
 51  \w    -90.00 -64.00   0.50    0.32    --  -84.00 -73.00 -68.34   52
 52  \w    -90.00 -64.00   0.50    0.32    --  -84.00 -72.00 113.53   52
 53  \w    -94.00 -69.00   0.50    0.32    --  -88.00 -65.00-154.95   50
 54  \w    -96.00 -70.00   0.50    0.32    --  -88.00 -64.00  32.23   52
 55  \w   -106.00 -72.00   0.50    0.32    --  -88.00 -59.00  14.32   68
 56  \w    -87.00 -61.00   0.50    0.32    --  -88.00 -83.00-167.79   52
 57  \w    -94.00 -68.00   0.50    0.32    --  -88.00 -72.00 136.97   52
 58  \w    -97.00 -71.00   0.50    0.32    --  -88.00 -63.00 -92.95   52
 59  \w    -91.00 -66.00   0.50    0.32    --  -88.00 -73.00-118.91   50
 60  \w    -97.00 -69.00   0.50    0.32    --  -92.00 -75.00-128.38   56
 61  \w   -161.00-135.00   0.50    0.32    --  -92.00 -75.00-128.38   52
 62  \w   -168.00 -72.00   0.50    0.32    --  -96.00 -76.00  16.07  192
 63  \w   -113.00 -62.00   0.50    0.32    -- -100.00  45.00 120.00  102
 64  \w   -102.00 -76.00   0.50    0.32    -- -100.00 -78.00  -2.85   52
 65  \w   -102.00 -76.00   0.50    0.32    -- -100.00 -77.00-180.00   52
 66  \w    -63.00 -28.00   0.50    0.32    -- -100.00 125.00 -60.00   70
 67  \w   -161.00 -80.00   0.50    0.32    -- -100.00 -70.00   2.19  162
 68  \w   -116.00 -91.00   0.50    0.32    -- -100.00 125.00 -60.00   50
 69  \w   -105.00 -80.00   0.50    0.32    -- -100.00 -68.00 121.02   50
 70  \w   -173.00-111.00   0.50    0.32    -- -100.00 -68.00 121.02  124
 71  \w   -114.00 -76.00   0.50    0.32    -- -100.00 -78.00-105.25   76
 72  \w   -113.00 -78.00   0.50    0.32    -- -100.00 -72.00 -60.04   70
 73  \w   -155.00-130.00   0.50    0.32    -- -100.00 -78.00-105.25   50
 74  \w   -151.00 -82.00   0.50    0.32    -- -100.00 -63.00 -93.70  138
 75  \w   -118.00 -80.00   0.50    0.32    -- -100.00 -67.00 -26.20   76
 76  \w     75.00 107.00   0.50    0.32    --  100.00  83.00  53.46   64
 77  \w   -172.00-126.00   0.50    0.32    -- -100.00 -67.00 -26.20   92
 78  \w   -136.00 -82.00   0.50    0.32    -- -100.00 -75.00 -39.79  108
 79  \w   -119.00 -76.00   0.50    0.32    -- -100.00 -76.00  37.89   86
 80  \w   -149.00-123.00   0.50    0.32    -- -100.00 -72.00 -60.04   52
 81  \w   -173.00-147.00   0.50    0.32    -- -100.00 -76.00  37.89   52
 82  \w   -137.00 -77.00   0.50    0.32    -- -100.00 -76.00-145.30  120
 83  \w   -121.00 -85.00   0.50    0.32    -- -100.00 -56.00 164.91   72
 84  \w   -104.00 -78.00   0.50    0.32    -- -100.00 -77.00  81.86   52
 85  \w   -162.00 -81.00   0.50    0.32    -- -100.00 -72.00 104.40  162
 86  \w   -151.00 -85.00   0.50    0.32    -- -100.00 -45.00 120.00  132
 87  \w   -136.00 -99.00   0.50    0.32    -- -100.00 -61.00-150.00   74
 88  \w   -172.00 -76.00   0.50    0.32    -- -100.00 -76.00  72.77  192
 89  \w     75.00 108.00   0.50    0.32    --  107.00 -94.00 150.00   66
 90  \w     83.00 151.00   0.50    0.32    --  107.00  77.00 120.00  136
 91  \w    146.00 172.00   0.50    0.32    --  107.00  30.00  30.00   52
 92  \w    118.00 144.00   0.50    0.32    --  107.00  30.00  30.00   52
 93  \w     43.00  69.00   0.50    0.32    --  107.00 -94.00 150.00   52
 94  \w     56.00  87.00   0.50    0.32    --  107.00 -61.00 -30.00   62
 95  \w     76.00 108.00   0.50    0.32    --  107.00 -94.00-150.00   64
 96  \w     39.00 122.00   0.50    0.32    --  107.00 -45.00 120.00  166
 97  \w    132.00 176.00   0.50    0.32    --  107.00  61.00 150.00   88
 98  \w     90.00 123.00   0.50    0.32    --  107.00  61.00 150.00   66
 99  \w    148.00 173.00   0.50    0.32    --  107.00  61.00 -30.00   50
100  \w     91.00 118.00   0.50    0.32    --  107.00  61.00 -30.00   54
101  \w     91.00 176.00   0.50    0.32    --  107.00  61.00-120.00  170
102  \w     78.00 117.00   0.50    0.32    --  107.00-125.00 120.00   78
103  \w     35.00 107.00   0.50    0.32    --  107.00 -94.00  90.00  144
104  \w     34.00  81.00   0.50    0.32    --  107.00 -94.00 120.00   94
105  \w     79.00 114.00   0.50    0.32    --  107.00-125.00  90.00   70
106  \w     35.00  73.00   0.50    0.32    --  107.00-125.00  90.00   76
107  \w     35.00  97.00   0.50    0.32    --  107.00-125.00   0.00  124
108  \w     83.00 116.00   0.50    0.32    --  107.00-125.00-150.00   66
109  \w     36.00 121.00   0.50    0.32    --  107.00 -45.00-120.00  170
110  \w     85.00 111.00   0.50    0.32    --  107.00-125.00 -30.00   52
111  \w     38.00  63.00   0.50    0.32    --  107.00-125.00 -30.00   50
112  \w     72.00 122.00   0.50    0.32    --  107.00 -77.00-150.00  100
113  \w     35.00  69.00   0.50    0.32    --  107.00 -77.00-150.00   68
;
_diffrn_measurement_device 'four-circle diffractometer'
_diffrn_measurement_device_type 'XtaLAB Synergy R, DW system, HyPix'
_diffrn_measurement_method '\w scans'
_diffrn_orient_matrix_type 'CrysAlisPro convention (1999,Acta A55,543-557)'
_diffrn_orient_matrix_UB_11 0.1763409000
_diffrn_orient_matrix_UB_12 -0.0568038000
_diffrn_orient_matrix_UB_13 0.0336848000
_diffrn_orient_matrix_UB_21 -0.0213160000
_diffrn_orient_matrix_UB_22 0.1556335000
_diffrn_orient_matrix_UB_23 0.0225340000
_diffrn_orient_matrix_UB_31 -0.0223292000
_diffrn_orient_matrix_UB_32 -0.0768516000
_diffrn_orient_matrix_UB_33 0.1462114000
_diffrn_radiation_monochromator mirror
_diffrn_radiation_probe x-ray
_diffrn_radiation_type 'Cu K\a'
_diffrn_radiation_wavelength 1.54184
_diffrn_reflns_av_R_equivalents 0.0425
_diffrn_reflns_av_unetI/netI 0.0209
_diffrn_reflns_Laue_measured_fraction_full 1.000
_diffrn_reflns_Laue_measured_fraction_max 0.973
_diffrn_reflns_limit_h_max 11
_diffrn_reflns_limit_h_min -11
_diffrn_reflns_limit_k_max 12
_diffrn_reflns_limit_k_min -11
_diffrn_reflns_limit_l_max 13
_diffrn_reflns_limit_l_min -13
_diffrn_reflns_number 32458
_diffrn_reflns_point_group_measured_fraction_full 1.000
_diffrn_reflns_point_group_measured_fraction_max 0.973
_diffrn_reflns_theta_full 67.684
_diffrn_reflns_theta_max 76.808
_diffrn_reflns_theta_min 4.354
_diffrn_source 'Rotating-anode X-ray tube'
_diffrn_source_type 'Rigaku (Cu) X-ray Source'
_exptl_absorpt_coefficient_mu 2.220
_exptl_absorpt_correction_T_max 1.00000
_exptl_absorpt_correction_T_min 0.72826
_exptl_absorpt_correction_type multi-scan
_exptl_absorpt_process_details
;
CrysAlisPro 1.171.40.54a (Rigaku Oxford Diffraction, 2019)
Empirical absorption correction using spherical harmonics,
 implemented in SCALE3 ABSPACK scaling algorithm.
;
_exptl_crystal_colour 'clear light colourless'
_exptl_crystal_density_diffrn 1.411
_exptl_crystal_description block
_exptl_crystal_F_000 372
_exptl_crystal_recrystallization_method 'From the Melt'
_exptl_crystal_size_max 0.08
_exptl_crystal_size_mid 0.05
_exptl_crystal_size_min 0.03
_refine_diff_density_max 0.269
_refine_diff_density_min -0.301
_refine_diff_density_rms 0.049
_refine_ls_extinction_method none
_refine_ls_goodness_of_fit_ref 1.111
_refine_ls_hydrogen_treatment constr
_refine_ls_matrix_type full
_refine_ls_number_parameters 229
_refine_ls_number_reflns 3473
_refine_ls_number_restraints 0
_refine_ls_restrained_S_all 1.111
_refine_ls_R_factor_all 0.0364
_refine_ls_R_factor_gt 0.0330
_refine_ls_shift/su_max 0.000
_refine_ls_shift/su_mean 0.000
_refine_ls_structure_factor_coef Fsqd
_refine_ls_weighting_details 'w=1/[\s^2^(Fo^2^)+(0.0364P)^2^+0.4237P] where P=(Fo^2^+2Fc^2^)/3'
_refine_ls_weighting_scheme calc
_refine_ls_wR_factor_gt 0.0823
_refine_ls_wR_factor_ref 0.0876
_reflns_Friedel_coverage 0.000
_reflns_number_gt 3165
_reflns_number_total 3473
_reflns_threshold_expression 'I > 2\s(I)'
_cod_data_source_file d0cc03157g2.cif
_cod_data_source_block Indomethacin-100k-XOu
_cod_depositor_comments
;
The following automatic conversions were performed:

data item '_chemical_melting_point' value '436K' was changed to '436'
-- the value should be numeric and without a unit designator.

Automatic conversion script
Id: cif_fix_values 7556 2019-12-06 15:28:31Z antanas 

 Adding full bibliography for 7126896--7126915.cif.
;
_cod_database_code 7126912
_shelx_shelxl_version_number 2016/6
_shelx_space_group_comment
;
The symmetry employed for this shelxl refinement is uniquely defined
by the following loop, which should always be used as a source of
symmetry information in preference to the above space-group names.
They are only intended as comments.
;
_reflns_odcompleteness_completeness 99.97
_reflns_odcompleteness_iscentric 1
_reflns_odcompleteness_theta 71.98
_olex2_refinement_description
;
1. Fixed Uiso
 At 1.2 times of:
  All C(H) groups, All C(H,H) groups
 At 1.5 times of:
  All C(H,H,H) groups, All O(H) groups
2.a Secondary CH2 refined with riding coordinates:
 C00I(H00A,H00B)
2.b Aromatic/amide H refined with riding coordinates:
 C00E(H00E), C00G(H00G), C00H(H00H), C00J(H00J), C00K(H00K), C00M(H00M),
 C00N(H00N)
2.c Idealised Me refined as rotating group:
 C00O(H00C,H00D,H00F), C00P(H00I,H00L,H00O)
2.d Idealised tetrahedral OH refined as rotating group:
 O005(H005)
;
_olex2_submission_special_instructions 'No special instructions were received'
_oxdiff_exptl_absorpt_empirical_details
;
Empirical correction (ABSPACK) includes:
- Absorption correction using spherical harmonics
- Frame scaling
;
_oxdiff_exptl_absorpt_empirical_full_max 1.545
_oxdiff_exptl_absorpt_empirical_full_min 0.728

loop_
_space_group_symop_operation_xyz
'x, y, z'
'-x, -y, -z'

loop_
_atom_site_label
_atom_site_type_symbol
_atom_site_fract_x
_atom_site_fract_y
_atom_site_fract_z
_atom_site_U_iso_or_equiv
_atom_site_adp_type
_atom_site_occupancy
_atom_site_site_symmetry_order
_atom_site_calc_flag
_atom_site_refinement_flags_posn
_atom_site_refinement_flags_adp
_atom_site_refinement_flags_occupancy
_atom_site_disorder_assembly
_atom_site_disorder_group
Cl01 Cl -0.30897(4) 0.95573(4) -0.06987(4) 0.03011(12) Uani 1 1 d . . . . .
O002 O 0.88513(11) 0.16566(12) 0.39483(10) 0.0225(2) Uani 1 1 d . . . . .
O003 O 0.46403(12) 0.67064(12) -0.00881(10) 0.0243(2) Uani 1 1 d . . . . .
O004 O 0.27615(12) 0.07767(13) 0.59346(11) 0.0269(2) Uani 1 1 d . . . . .
O005 O 0.91800(13) 0.10858(13) 0.61152(10) 0.0288(3) Uani 1 1 d . . . . .
H005 H 0.984329 0.027147 0.607674 0.043 Uiso 1 1 calc R U . . .
N006 N 0.43268(13) 0.54069(14) 0.20536(11) 0.0185(2) Uani 1 1 d . . . . .
C007 C 0.47420(15) 0.34871(16) 0.40637(14) 0.0178(3) Uani 1 1 d . . . . .
C008 C 0.37266(15) 0.42996(16) 0.29246(14) 0.0183(3) Uani 1 1 d . . . . .
C009 C 0.57333(15) 0.52313(16) 0.26679(14) 0.0186(3) Uani 1 1 d . . . . .
C00A C 0.37660(16) 0.63815(16) 0.07428(14) 0.0195(3) Uani 1 1 d . . . . .
C00B C 0.85106(15) 0.19968(16) 0.49343(14) 0.0181(3) Uani 1 1 d . . . . .
C00C C 0.59794(15) 0.41115(16) 0.38817(14) 0.0181(3) Uani 1 1 d . . . . .
C00D C 0.20461(16) 0.70586(16) 0.04507(14) 0.0193(3) Uani 1 1 d . . . . .
C00E C 0.44769(16) 0.22857(16) 0.51233(14) 0.0193(3) Uani 1 1 d . . . . .
H00E H 0.515202 0.175292 0.588232 0.023 Uiso 1 1 calc R U . . .
C00F C 0.31764(16) 0.19203(16) 0.50004(14) 0.0205(3) Uani 1 1 d . . . . .
C00G C 0.24385(16) 0.39031(17) 0.27886(14) 0.0216(3) Uani 1 1 d . . . . .
H00G H 0.178051 0.441096 0.201941 0.026 Uiso 1 1 calc R U . . .
C00H C 0.21759(16) 0.27286(17) 0.38383(15) 0.0230(3) Uani 1 1 d . . . . .
H00H H 0.131067 0.246389 0.377491 0.028 Uiso 1 1 calc R U . . .
C00I C 0.72892(15) 0.35440(16) 0.49038(14) 0.0193(3) Uani 1 1 d . . . . .
H00A H 0.688116 0.340901 0.576173 0.023 Uiso 1 1 calc R U . . .
H00B H 0.776448 0.434118 0.472521 0.023 Uiso 1 1 calc R U . . .
C00J C 0.14311(17) 0.72455(16) -0.07703(14) 0.0211(3) Uani 1 1 d . . . . .
H00J H 0.208658 0.688114 -0.136057 0.025 Uiso 1 1 calc R U . . .
C00K C 0.10597(16) 0.76387(17) 0.13207(14) 0.0213(3) Uani 1 1 d . . . . .
H00K H 0.146896 0.751068 0.213615 0.026 Uiso 1 1 calc R U . . .
C00L C -0.11109(16) 0.85586(17) -0.02347(15) 0.0228(3) Uani 1 1 d . . . . .
C00M C -0.01577(17) 0.79746(17) -0.11056(15) 0.0238(3) Uani 1 1 d . . . . .
H00M H -0.057670 0.806947 -0.190616 0.029 Uiso 1 1 calc R U . . .
C00N C -0.05255(17) 0.84045(17) 0.09808(15) 0.0225(3) Uani 1 1 d . . . . .
H00N H -0.118156 0.880574 0.155416 0.027 Uiso 1 1 calc R U . . .
C00O C 0.66592(17) 0.62527(17) 0.20291(15) 0.0235(3) Uani 1 1 d . . . . .
H00C H 0.720184 0.591594 0.134404 0.035 Uiso 1 1 calc R U . . .
H00D H 0.739584 0.616165 0.267460 0.035 Uiso 1 1 calc R U . . .
H00F H 0.597470 0.733658 0.165820 0.035 Uiso 1 1 calc R U . . .
C00P C 0.38200(17) -0.02008(17) 0.70713(15) 0.0246(3) Uani 1 1 d . . . . .
H00I H 0.482313 -0.068606 0.680304 0.037 Uiso 1 1 calc R U . . .
H00L H 0.344708 -0.100954 0.761359 0.037 Uiso 1 1 calc R U . . .
H00O H 0.390194 0.043539 0.756207 0.037 Uiso 1 1 calc R U . . .

loop_
_atom_site_aniso_label
_atom_site_aniso_U_11
_atom_site_aniso_U_22
_atom_site_aniso_U_33
_atom_site_aniso_U_23
_atom_site_aniso_U_13
_atom_site_aniso_U_12
Cl01 0.01852(17) 0.0315(2) 0.0327(2) -0.00267(16) -0.00409(14) -0.00750(14)
O002 0.0212(5) 0.0232(5) 0.0193(5) -0.0074(4) 0.0000(4) -0.0032(4)
O003 0.0233(5) 0.0261(5) 0.0208(5) -0.0050(4) 0.0040(4) -0.0087(4)
O004 0.0255(5) 0.0278(5) 0.0237(6) 0.0006(4) 0.0000(4) -0.0143(4)
O005 0.0287(6) 0.0257(6) 0.0199(5) -0.0079(4) -0.0026(4) 0.0050(4)
N006 0.0164(5) 0.0198(6) 0.0166(6) -0.0033(5) -0.0006(4) -0.0060(4)
C007 0.0166(6) 0.0181(6) 0.0180(7) -0.0071(5) 0.0011(5) -0.0044(5)
C008 0.0177(6) 0.0176(6) 0.0180(7) -0.0049(5) 0.0020(5) -0.0056(5)
C009 0.0153(6) 0.0183(6) 0.0214(7) -0.0074(5) 0.0006(5) -0.0043(5)
C00A 0.0221(7) 0.0171(6) 0.0187(7) -0.0060(5) 0.0011(5) -0.0065(5)
C00B 0.0147(6) 0.0210(7) 0.0186(7) -0.0058(5) 0.0002(5) -0.0071(5)
C00C 0.0153(6) 0.0173(6) 0.0208(7) -0.0075(5) 0.0010(5) -0.0037(5)
C00D 0.0211(7) 0.0161(6) 0.0181(7) -0.0029(5) -0.0002(5) -0.0064(5)
C00E 0.0178(6) 0.0199(7) 0.0176(7) -0.0054(5) 0.0000(5) -0.0047(5)
C00F 0.0212(7) 0.0195(7) 0.0193(7) -0.0044(6) 0.0029(5) -0.0079(5)
C00G 0.0191(7) 0.0230(7) 0.0204(7) -0.0048(6) -0.0026(5) -0.0069(5)
C00H 0.0182(7) 0.0258(7) 0.0260(8) -0.0069(6) 0.0000(6) -0.0105(6)
C00I 0.0165(6) 0.0196(7) 0.0213(7) -0.0076(6) -0.0001(5) -0.0053(5)
C00J 0.0242(7) 0.0211(7) 0.0173(7) -0.0055(6) 0.0016(5) -0.0085(6)
C00K 0.0227(7) 0.0217(7) 0.0182(7) -0.0057(6) -0.0007(5) -0.0072(6)
C00L 0.0191(7) 0.0205(7) 0.0253(8) -0.0020(6) -0.0017(6) -0.0083(5)
C00M 0.0267(7) 0.0253(7) 0.0198(7) -0.0047(6) -0.0026(6) -0.0121(6)
C00N 0.0218(7) 0.0221(7) 0.0211(7) -0.0063(6) 0.0021(6) -0.0061(6)
C00O 0.0215(7) 0.0228(7) 0.0259(8) -0.0051(6) 0.0019(6) -0.0107(6)
C00P 0.0268(7) 0.0225(7) 0.0206(7) -0.0028(6) 0.0026(6) -0.0090(6)

loop_
_atom_type_symbol
_atom_type_description
_atom_type_scat_dispersion_real
_atom_type_scat_dispersion_imag
_atom_type_scat_source
C C 0.0181 0.0091 'International Tables Vol C Tables 4.2.6.8 and 6.1.1.4'
H H 0.0000 0.0000 'International Tables Vol C Tables 4.2.6.8 and 6.1.1.4'
O O 0.0492 0.0322 'International Tables Vol C Tables 4.2.6.8 and 6.1.1.4'
N N 0.0311 0.0180 'International Tables Vol C Tables 4.2.6.8 and 6.1.1.4'
Cl Cl 0.3639 0.7018 'International Tables Vol C Tables 4.2.6.8 and 6.1.1.4'

loop_
_geom_angle_atom_site_label_1
_geom_angle_atom_site_label_2
_geom_angle_atom_site_label_3
_geom_angle
_geom_angle_site_symmetry_1
_geom_angle_site_symmetry_3
_geom_angle_publ_flag
C00F O004 C00P 117.21(11) . . ?
C00B O005 H005 109.5 . . ?
C008 N006 C009 107.85(11) . . ?
C00A N006 C008 127.21(11) . . ?
C00A N006 C009 124.49(12) . . ?
C008 C007 C00C 107.55(12) . . ?
C008 C007 C00E 121.38(12) . . ?
C00E C007 C00C 131.06(13) . . ?
C007 C008 N006 107.32(12) . . ?
C00G C008 N006 131.87(13) . . ?
C00G C008 C007 120.74(13) . . ?
N006 C009 C00O 122.01(12) . . ?
C00C C009 N006 108.87(12) . . ?
C00C C009 C00O 129.00(13) . . ?
O003 C00A N006 121.38(13) . . ?
O003 C00A C00D 121.93(13) . . ?
N006 C00A C00D 116.61(12) . . ?
O002 C00B O005 123.96(13) . . ?
O002 C00B C00I 122.76(12) . . ?
O005 C00B C00I 113.26(12) . . ?
C007 C00C C00I 123.25(12) . . ?
C009 C00C C007 108.36(12) . . ?
C009 C00C C00I 128.39(13) . . ?
C00J C00D C00A 118.83(13) . . ?
C00J C00D C00K 119.65(13) . . ?
C00K C00D C00A 121.24(13) . . ?
C007 C00E H00E 121.1 . . ?
C00F C00E C007 117.81(13) . . ?
C00F C00E H00E 121.1 . . ?
O004 C00F C00E 125.03(13) . . ?
O004 C00F C00H 114.67(12) . . ?
C00E C00F C00H 120.29(13) . . ?
C008 C00G H00G 121.2 . . ?
C00H C00G C008 117.62(13) . . ?
C00H C00G H00G 121.2 . . ?
C00F C00H H00H 118.9 . . ?
C00G C00H C00F 122.12(13) . . ?
C00G C00H H00H 118.9 . . ?
C00B C00I H00A 109.2 . . ?
C00B C00I H00B 109.2 . . ?
C00C C00I C00B 112.26(11) . . ?
C00C C00I H00A 109.2 . . ?
C00C C00I H00B 109.2 . . ?
H00A C00I H00B 107.9 . . ?
C00D C00J H00J 119.9 . . ?
C00M C00J C00D 120.10(13) . . ?
C00M C00J H00J 119.9 . . ?
C00D C00K H00K 119.7 . . ?
C00N C00K C00D 120.66(13) . . ?
C00N C00K H00K 119.7 . . ?
C00M C00L Cl01 118.85(11) . . ?
C00M C00L C00N 121.79(13) . . ?
C00N C00L Cl01 119.34(12) . . ?
C00J C00M H00M 120.4 . . ?
C00L C00M C00J 119.22(13) . . ?
C00L C00M H00M 120.4 . . ?
C00K C00N C00L 118.54(14) . . ?
C00K C00N H00N 120.7 . . ?
C00L C00N H00N 120.7 . . ?
C009 C00O H00C 109.5 . . ?
C009 C00O H00D 109.5 . . ?
C009 C00O H00F 109.5 . . ?
H00C C00O H00D 109.5 . . ?
H00C C00O H00F 109.5 . . ?
H00D C00O H00F 109.5 . . ?
O004 C00P H00I 109.5 . . ?
O004 C00P H00L 109.5 . . ?
O004 C00P H00O 109.5 . . ?
H00I C00P H00L 109.5 . . ?
H00I C00P H00O 109.5 . . ?
H00L C00P H00O 109.5 . . ?

loop_
_geom_bond_atom_site_label_1
_geom_bond_atom_site_label_2
_geom_bond_distance
_geom_bond_site_symmetry_2
_geom_bond_publ_flag
Cl01 C00L 1.7417(14) . ?
O002 C00B 1.2179(17) . ?
O003 C00A 1.2128(18) . ?
O004 C00F 1.3685(17) . ?
O004 C00P 1.4267(18) . ?
O005 H005 0.8200 . ?
O005 C00B 1.3105(17) . ?
N006 C008 1.4149(18) . ?
N006 C009 1.4167(17) . ?
N006 C00A 1.4089(18) . ?
C007 C008 1.3970(19) . ?
C007 C00C 1.4407(19) . ?
C007 C00E 1.405(2) . ?
C008 C00G 1.3959(19) . ?
C009 C00C 1.352(2) . ?
C009 C00O 1.4946(19) . ?
C00A C00D 1.4907(19) . ?
C00B C00I 1.5085(18) . ?
C00C C00I 1.4963(18) . ?
C00D C00J 1.395(2) . ?
C00D C00K 1.396(2) . ?
C00E H00E 0.9300 . ?
C00E C00F 1.3857(19) . ?
C00F C00H 1.408(2) . ?
C00G H00G 0.9300 . ?
C00G C00H 1.382(2) . ?
C00H H00H 0.9300 . ?
C00I H00A 0.9700 . ?
C00I H00B 0.9700 . ?
C00J H00J 0.9300 . ?
C00J C00M 1.388(2) . ?
C00K H00K 0.9300 . ?
C00K C00N 1.388(2) . ?
C00L C00M 1.384(2) . ?
C00L C00N 1.389(2) . ?
C00M H00M 0.9300 . ?
C00N H00N 0.9300 . ?
C00O H00C 0.9600 . ?
C00O H00D 0.9600 . ?
C00O H00F 0.9600 . ?
C00P H00I 0.9600 . ?
C00P H00L 0.9600 . ?
C00P H00O 0.9600 . ?

loop_
_geom_torsion_atom_site_label_1
_geom_torsion_atom_site_label_2
_geom_torsion_atom_site_label_3
_geom_torsion_atom_site_label_4
_geom_torsion
_geom_torsion_site_symmetry_1
_geom_torsion_site_symmetry_2
_geom_torsion_site_symmetry_3
_geom_torsion_site_symmetry_4
_geom_torsion_publ_flag
Cl01 C00L C00M C00J 176.88(11) . . . . ?
Cl01 C00L C00N C00K -178.46(11) . . . . ?
O002 C00B C00I C00C 34.42(18) . . . . ?
O003 C00A C00D C00J 38.2(2) . . . . ?
O003 C00A C00D C00K -135.77(15) . . . . ?
O004 C00F C00H C00G -179.07(13) . . . . ?
O005 C00B C00I C00C -146.96(12) . . . . ?
N006 C008 C00G C00H 179.04(14) . . . . ?
N006 C009 C00C C007 2.06(15) . . . . ?
N006 C009 C00C C00I -178.62(12) . . . . ?
N006 C00A C00D C00J -145.00(13) . . . . ?
N006 C00A C00D C00K 41.00(18) . . . . ?
C007 C008 C00G C00H 2.5(2) . . . . ?
C007 C00C C00I C00B 78.89(16) . . . . ?
C007 C00E C00F O004 179.45(13) . . . . ?
C007 C00E C00F C00H 0.6(2) . . . . ?
C008 N006 C009 C00C -2.06(15) . . . . ?
C008 N006 C009 C00O -178.45(12) . . . . ?
C008 N006 C00A O003 -145.19(14) . . . . ?
C008 N006 C00A C00D 38.02(19) . . . . ?
C008 C007 C00C C009 -1.30(15) . . . . ?
C008 C007 C00C C00I 179.34(12) . . . . ?
C008 C007 C00E C00F 0.5(2) . . . . ?
C008 C00G C00H C00F -1.4(2) . . . . ?
C009 N006 C008 C007 1.21(15) . . . . ?
C009 N006 C008 C00G -175.65(14) . . . . ?
C009 N006 C00A O003 26.2(2) . . . . ?
C009 N006 C00A C00D -150.62(12) . . . . ?
C009 C00C C00I C00B -100.34(16) . . . . ?
C00A N006 C008 C007 173.74(12) . . . . ?
C00A N006 C008 C00G -3.1(2) . . . . ?
C00A N006 C009 C00C -174.83(12) . . . . ?
C00A N006 C009 C00O 8.8(2) . . . . ?
C00A C00D C00J C00M -175.47(13) . . . . ?
C00A C00D C00K C00N 173.71(13) . . . . ?
C00C C007 C008 N006 0.01(15) . . . . ?
C00C C007 C008 C00G 177.29(12) . . . . ?
C00C C007 C00E C00F -178.77(13) . . . . ?
C00D C00J C00M C00L 2.2(2) . . . . ?
C00D C00K C00N C00L 1.0(2) . . . . ?
C00E C007 C008 N006 -179.38(12) . . . . ?
C00E C007 C008 C00G -2.1(2) . . . . ?
C00E C007 C00C C009 178.02(14) . . . . ?
C00E C007 C00C C00I -1.3(2) . . . . ?
C00E C00F C00H C00G -0.1(2) . . . . ?
C00J C00D C00K C00N -0.2(2) . . . . ?
C00K C00D C00J C00M -1.4(2) . . . . ?
C00M C00L C00N C00K -0.1(2) . . . . ?
C00N C00L C00M C00J -1.4(2) . . . . ?
C00O C009 C00C C007 178.13(13) . . . . ?
C00O C009 C00C C00I -2.6(2) . . . . ?
C00P O004 C00F C00E -5.6(2) . . . . ?
C00P O004 C00F C00H 173.24(12) . . . . ?
